data_4504044
loop_
_publ_author_name
'Yang, Sihai'
'Li, Guobao'
'Tian, Shujian'
'Liao, Fuhui'
'Lin, Jianhua'

_publ_section_title
;
 Synthesis and Structure of [C2H10N2][B5O8(OH)]: A Nonmetal
 Pentaborate with Nonlinear Optical Properties
;
_journal_issue 7
_journal_name_full 'Crystal Growth &amp; Design'
_journal_page_first 1246
_journal_page_last 1250
_journal_paper_doi 10.1021/cg0606794
_journal_volume 7
_journal_year 2007
_chemical_formula_sum 'C2 H11 B5 N2 O9'
_chemical_formula_weight 261.18
_chemical_name_systematic ?
_space_group_IT_number 9
_symmetry_cell_setting monoclinic
_symmetry_space_group_name_Hall 'C -2yc'
_symmetry_space_group_name_H-M 'C 1 c 1'
_atom_sites_solution_hydrogens geom
_atom_sites_solution_primary direct
_atom_sites_solution_secondary difmap
_audit_creation_method SHELXL-97
_cell_angle_alpha 90.00
_cell_angle_beta 95.41(3)
_cell_angle_gamma 90.00
_cell_formula_units_Z 4
_cell_length_a 6.7085(13)
_cell_length_b 11.437(2)
_cell_length_c 12.530(3)
_cell_measurement_temperature 298(2)
_cell_volume 957.1(3)
_computing_cell_refinement 'MSC/AFC Diffractometer Control'
_computing_data_collection 'MSC/AFC Diffractometer Control'
_computing_data_reduction 'teXsan (MSC, 1992-1997)'
_computing_molecular_graphics 'Bruker SHELXTL'
_computing_publication_material 'Bruker SHELXTL'
_computing_structure_refinement 'SHELXL-97 (Sheldrick, 1997)'
_computing_structure_solution 'Bruker SHELXTL'
_diffrn_ambient_temperature 298(2)
_diffrn_measured_fraction_theta_full 1.000
_diffrn_measured_fraction_theta_max 1.000
_diffrn_measurement_device_type 'Rigaku AFC6S'
_diffrn_measurement_method \w-2\q
_diffrn_radiation_monochromator graphite
_diffrn_radiation_source 'fine-focus sealed tube'
_diffrn_radiation_type MoK\a
_diffrn_radiation_wavelength 0.71073
_diffrn_reflns_av_R_equivalents 0.0000
_diffrn_reflns_av_sigmaI/netI 0.0060
_diffrn_reflns_limit_h_max 8
_diffrn_reflns_limit_h_min 0
_diffrn_reflns_limit_k_max 13
_diffrn_reflns_limit_k_min 0
_diffrn_reflns_limit_l_max 15
_diffrn_reflns_limit_l_min -15
_diffrn_reflns_number 966
_diffrn_reflns_theta_full 25.00
_diffrn_reflns_theta_max 25.50
_diffrn_reflns_theta_min 3.27
_diffrn_standards_interval_count 150
_diffrn_standards_number 3
_exptl_absorpt_coefficient_mu 0.165
_exptl_absorpt_correction_T_max 0.968
_exptl_absorpt_correction_T_min 0.943
_exptl_absorpt_correction_type psi-scan
_exptl_absorpt_process_details 'teXsan (MSC, 1992-1997)'
_exptl_crystal_colour colorless
_exptl_crystal_density_diffrn 1.813
_exptl_crystal_density_method 'not measured'
_exptl_crystal_F_000 536
_exptl_crystal_size_max 0.30
_exptl_crystal_size_mid 0.24
_exptl_crystal_size_min 0.20
_refine_diff_density_max 0.229
_refine_diff_density_min -0.314
_refine_diff_density_rms 0.060
_refine_ls_abs_structure_details 'Flack H D (1983), Acta Cryst. A39, 876-881'
_refine_ls_abs_structure_Flack -1.3(9)
_refine_ls_extinction_coef 0.129(8)
_refine_ls_extinction_expression Fc^*^=kFc[1+0.001xFc^2^\l^3^/sin(2\q)]^-1/4^
_refine_ls_extinction_method SHELXL
_refine_ls_goodness_of_fit_ref 1.000
_refine_ls_hydrogen_treatment constr
_refine_ls_matrix_type full
_refine_ls_number_parameters 164
_refine_ls_number_reflns 966
_refine_ls_number_restraints 2
_refine_ls_restrained_S_all 0.999
_refine_ls_R_factor_all 0.0325
_refine_ls_R_factor_gt 0.0324
_refine_ls_shift/su_max 0.007
_refine_ls_shift/su_mean 0.001
_refine_ls_structure_factor_coef Fsqd
_refine_ls_weighting_details 'calc w=1/[\s^2^(Fo^2^)+(0.0790P)^2^+0.2450P] where P=(Fo^2^+2Fc^2^)/3'
_refine_ls_weighting_scheme calc
_refine_ls_wR_factor_gt 0.0818
_refine_ls_wR_factor_ref 0.0821
_reflns_number_gt 961
_reflns_number_total 966
_reflns_threshold_expression >2sigma(I)
_cod_data_source_file cg0606794si20061004_105943.cif
_cod_data_source_block 3
_cod_depositor_comments
;
The following automatic conversions were performed:

'_symmetry_cell_setting' value 'Monoclinic' changed to 'monoclinic'
according to /home/saulius/struct/CIF-dictionaries/cif_core.dic
dictionary named 'cif_core.dic' version 2.4.1 from
2010-06-29.

'_exptl_absorpt_correction_type' value 'Psi-scan'
changed to 'psi-scan' according to
/home/saulius/struct/CIF-dictionaries/cif_core.dic dictionary named
'cif_core.dic' version 2.4.1 from 2010-06-29.

Automatic conversion script
Id: cif_fix_values 1715 2011-07-08 13:25:40Z adriana 
;
_cod_original_sg_symbol_H-M Cc
_cod_database_code 4504044

loop_
_symmetry_equiv_pos_as_xyz
'x, y, z'
'x, -y, z+1/2'
'x+1/2, y+1/2, z'
'x+1/2, -y+1/2, z+1/2'

loop_
_atom_site_label
_atom_site_type_symbol
_atom_site_fract_x
_atom_site_fract_y
_atom_site_fract_z
_atom_site_U_iso_or_equiv
_atom_site_adp_type
_atom_site_occupancy
_atom_site_symmetry_multiplicity
_atom_site_calc_flag
_atom_site_refinement_flags
O1 O 0.7003(2) 0.16500(15) 0.49853(14) 0.0143(4) Uani 1 1 d .
O2 O 0.5444(3) 0.04342(15) 0.36107(11) 0.0159(4) Uani 1 1 d .
O3 O 0.1276(2) 0.26124(14) 0.56075(13) 0.0144(4) Uani 1 1 d .
O4 O 0.8061(2) 0.35534(14) 0.56027(13) 0.0140(4) Uani 1 1 d .
O5 O 0.4744(3) -0.15592(15) 0.39881(13) 0.0185(4) Uani 1 1 d .
O6 O 0.3437(2) 0.12039(14) 0.49406(13) 0.0135(4) Uani 1 1 d .
O7 O 0.4682(2) 0.30746(16) 0.54952(15) 0.0200(4) Uani 1 1 d .
O8 O 0.5964(2) -0.02683(13) 0.54478(12) 0.0113(4) Uani 1 1 d .
O9 O 0.4865(3) -0.09895(16) 0.22248(14) 0.0249(5) Uani 1 1 d .
H9 H 0.5348 -0.0474 0.1874 0.037 Uiso 1 1 d .
B1 B 0.5447(4) 0.0749(2) 0.4769(2) 0.0122(6) Uani 1 1 d .
B2 B 0.3124(4) 0.2281(2) 0.5319(2) 0.0126(5) Uani 1 1 d .
B3 B 0.5025(4) -0.0679(2) 0.32855(19) 0.0147(5) Uani 1 1 d .
B4 B 0.6650(4) 0.2734(2) 0.53457(19) 0.0129(5) Uani 1 1 d .
B5 B 0.0044(4) 0.3610(2) 0.5178(2) 0.0113(5) Uani 1 1 d .
N10 N 0.0080(3) 0.03872(19) 0.61854(16) 0.0183(5) Uani 1 1 d .
H10A H 0.1205 0.0022 0.6059 0.022 Uiso 1 1 calc R
H10B H 0.0049 0.1090 0.5880 0.022 Uiso 1 1 calc R
H10C H -0.0968 -0.0029 0.5914 0.022 Uiso 1 1 calc R
C11 C 0.0005(4) 0.0519(2) 0.7355(2) 0.0237(6) Uani 1 1 d .
H11A H -0.1294 0.0827 0.7491 0.028 Uiso 1 1 calc R
H11B H 0.1013 0.1080 0.7626 0.028 Uiso 1 1 calc R
C12 C 0.0355(5) -0.0621(3) 0.7954(2) 0.0337(7) Uani 1 1 d .
H12A H 0.1552 -0.0987 0.7731 0.040 Uiso 1 1 calc R
H12B H 0.0595 -0.0454 0.8715 0.040 Uiso 1 1 calc R
N13 N -0.1339(4) -0.14612(19) 0.77834(18) 0.0234(5) Uani 1 1 d .
H13A H -0.1115 -0.2070 0.8221 0.028 Uiso 1 1 calc R
H13B H -0.1446 -0.1708 0.7107 0.028 Uiso 1 1 calc R
H13C H -0.2471 -0.1109 0.7920 0.028 Uiso 1 1 calc R

loop_
_atom_site_aniso_label
_atom_site_aniso_U_11
_atom_site_aniso_U_22
_atom_site_aniso_U_33
_atom_site_aniso_U_23
_atom_site_aniso_U_13
_atom_site_aniso_U_12
O1 0.0087(8) 0.0121(8) 0.0228(8) -0.0030(6) 0.0054(6) -0.0010(6)
O2 0.0180(9) 0.0152(8) 0.0151(8) -0.0004(6) 0.0054(7) -0.0017(7)
O3 0.0078(8) 0.0087(8) 0.0271(8) 0.0016(6) 0.0043(6) 0.0016(6)
O4 0.0059(8) 0.0130(8) 0.0236(8) -0.0042(6) 0.0048(6) -0.0002(6)
O5 0.0228(9) 0.0156(8) 0.0172(8) -0.0025(7) 0.0026(7) -0.0079(8)
O6 0.0075(8) 0.0128(8) 0.0202(8) -0.0031(6) 0.0009(6) -0.0003(6)
O7 0.0081(8) 0.0126(8) 0.0398(10) -0.0066(8) 0.0055(7) -0.0002(7)
O8 0.0086(8) 0.0103(8) 0.0150(7) -0.0006(6) 0.0012(6) -0.0007(6)
O9 0.0351(12) 0.0230(9) 0.0171(8) -0.0025(7) 0.0053(8) -0.0105(8)
B1 0.0079(12) 0.0119(14) 0.0171(11) -0.0024(9) 0.0027(9) -0.0004(10)
B2 0.0081(12) 0.0146(13) 0.0155(10) 0.0030(9) 0.0027(9) 0.0028(10)
B3 0.0107(12) 0.0165(13) 0.0172(12) -0.0024(10) 0.0029(10) -0.0004(9)
B4 0.0061(12) 0.0161(13) 0.0169(12) 0.0019(9) 0.0031(9) 0.0015(10)
B5 0.0064(11) 0.0126(12) 0.0154(11) -0.0012(9) 0.0037(8) -0.0001(10)
N10 0.0147(10) 0.0138(9) 0.0266(11) 0.0046(7) 0.0019(9) -0.0012(8)
C11 0.0194(13) 0.0260(14) 0.0260(12) -0.0009(11) 0.0033(10) -0.0029(11)
C12 0.0222(15) 0.0484(19) 0.0294(14) 0.0163(13) -0.0032(11) 0.0025(13)
N13 0.0319(13) 0.0213(11) 0.0189(10) 0.0050(8) 0.0127(9) 0.0088(10)

loop_
_atom_type_symbol
_atom_type_description
_atom_type_scat_dispersion_real
_atom_type_scat_dispersion_imag
_atom_type_scat_source
C C 0.0033 0.0016 'International Tables Vol C Tables 4.2.6.8 and 6.1.1.4'
H H 0.0000 0.0000 'International Tables Vol C Tables 4.2.6.8 and 6.1.1.4'
B B 0.0013 0.0007 'International Tables Vol C Tables 4.2.6.8 and 6.1.1.4'
N N 0.0061 0.0033 'International Tables Vol C Tables 4.2.6.8 and 6.1.1.4'
O O 0.0106 0.0060 'International Tables Vol C Tables 4.2.6.8 and 6.1.1.4'

loop_
_geom_angle_atom_site_label_1
_geom_angle_atom_site_label_2
_geom_angle_atom_site_label_3
_geom_angle
_geom_angle_site_symmetry_1
_geom_angle_site_symmetry_3
B4 O1 B1 124.09(18) . .
B3 O2 B1 119.89(18) . .
B2 O3 B5 127.07(18) . .
B4 O4 B5 125.37(18) . 1_655
B3 O5 B5 122.27(19) . 3_545
B2 O6 B1 123.29(18) . .
B2 O7 B4 120.04(19) . .
B5 O8 B1 119.70(18) 3_545 .
B3 O9 H9 109.6 . .
O8 B1 O1 108.89(19) . .
O8 B1 O6 111.40(18) . .
O1 B1 O6 111.54(17) . .
O8 B1 O2 110.54(18) . .
O1 B1 O2 106.43(18) . .
O6 B1 O2 107.93(17) . .
O6 B2 O3 121.3(2) . .
O6 B2 O7 121.0(2) . .
O3 B2 O7 117.5(2) . .
O2 B3 O5 122.4(2) . .
O2 B3 O9 121.9(2) . .
O5 B3 O9 115.7(2) . .
O1 B4 O4 125.3(2) . .
O1 B4 O7 119.8(2) . .
O4 B4 O7 115.0(2) . .
O8 B5 O4 109.44(19) 3_455 1_455
O8 B5 O3 112.71(19) 3_455 .
O4 B5 O3 109.00(18) 1_455 .
O8 B5 O5 111.15(18) 3_455 3_455
O4 B5 O5 108.13(18) 1_455 3_455
O3 B5 O5 106.26(18) . 3_455
C11 N10 H10A 109.5 . .
C11 N10 H10B 109.5 . .
H10A N10 H10B 109.5 . .
C11 N10 H10C 109.5 . .
H10A N10 H10C 109.5 . .
H10B N10 H10C 109.5 . .
N10 C11 C12 112.8(2) . .
N10 C11 H11A 109.0 . .
C12 C11 H11A 109.0 . .
N10 C11 H11B 109.0 . .
C12 C11 H11B 109.0 . .
H11A C11 H11B 107.8 . .
N13 C12 C11 113.8(2) . .
N13 C12 H12A 108.8 . .
C11 C12 H12A 108.8 . .
N13 C12 H12B 108.8 . .
C11 C12 H12B 108.8 . .
H12A C12 H12B 107.7 . .
C12 N13 H13A 109.5 . .
C12 N13 H13B 109.5 . .
H13A N13 H13B 109.5 . .
C12 N13 H13C 109.5 . .
H13A N13 H13C 109.5 . .
H13B N13 H13C 109.5 . .

loop_
_geom_bond_atom_site_label_1
_geom_bond_atom_site_label_2
_geom_bond_distance
_geom_bond_site_symmetry_2
O1 B4 1.348(3) .
O1 B1 1.474(3) .
O2 B3 1.358(3) .
O2 B1 1.495(3) .
O3 B2 1.376(3) .
O3 B5 1.481(3) .
O4 B4 1.349(3) .
O4 B5 1.480(3) 1_655
O5 B3 1.362(3) .
O5 B5 1.498(3) 3_545
O6 B2 1.343(3) .
O6 B1 1.479(3) .
O7 B2 1.386(3) .
O7 B4 1.406(3) .
O8 B5 1.449(3) 3_545
O8 B1 1.464(3) .
O9 B3 1.370(3) .
O9 H9 0.8203 .
N10 C11 1.479(3) .
N10 H10A 0.8900 .
N10 H10B 0.8900 .
N10 H10C 0.8900 .
C11 C12 1.512(4) .
C11 H11A 0.9700 .
C11 H11B 0.9700 .
C12 N13 1.488(4) .
C12 H12A 0.9700 .
C12 H12B 0.9700 .
N13 H13A 0.8900 .
N13 H13B 0.8900 .
N13 H13C 0.8900 .

loop_
_geom_hbond_atom_site_label_D
_geom_hbond_atom_site_label_H
_geom_hbond_atom_site_label_A
_geom_hbond_distance_DH
_geom_hbond_distance_HA
_geom_hbond_distance_DA
_geom_hbond_angle_DHA
_geom_hbond_site_symmetry_A
O9 H9 O8 0.82 2.06 2.807(2) 152.2 2_554
N10 H10A O4 0.89 2.20 3.034(3) 156.3 3_445
N10 H10A O6 0.89 2.54 3.006(3) 113.8 .
N10 H10B O3 0.89 1.97 2.785(3) 151.6 .
N10 H10B O1 0.89 2.33 2.833(3) 116.1 1_455
N10 H10C O8 0.89 2.10 2.926(3) 153.3 1_455
N10 H10C O7 0.89 2.28 2.788(3) 115.8 3_445
N13 H13A O5 0.89 1.90 2.779(3) 169.3 4_445
N13 H13B O7 0.89 2.24 3.056(3) 153.1 3_445
N13 H13B O3 0.89 2.43 3.208(3) 145.5 3_445
N13 H13C O2 0.89 1.88 2.745(3) 163.7 2_455
